data_4311831
loop_
_publ_author_name
'Belli Dell'Amico, Daniela'
'Fausto Calderazzo'
'Matteo Curiardi'
'Luca Labella'
'Fabio Marchetti'

_publ_contact_author
;
      Belli Dell Amico, Daniela 
      Dipartimento di Chimica e Chimica Industriale
      Universit\`a di Pisa
      Via Risorgimento,  35
      56126  Pisa
      Italy
;
_publ_contact_author_email belli@dcci.unipi.it
_publ_contact_author_fax 39()0502219246
_publ_contact_author_phone 39()0502219206
_publ_section_title
;
 Bis-qtpy (qtpy = 2,2':6',2'':6'',2'''-quaterpyridine) Metal Complexes,
 [M(qtpy)~2~]^2+^
;
_journal_name_full 'Inorganic Chemistry'
_journal_page_first 5459
_journal_page_last 5465
_journal_paper_doi 10.1021/ic049595f
_journal_volume 43
_journal_year 2004
_chemical_formula_moiety '[C20 H14 N4 O2 Zn][Cl O4]2'
_chemical_formula_sum 'C20 H14 Cl2 N4 O10 Zn'
_chemical_formula_weight 606.62
_chemical_name_systematic
;
Diaqua-(2,2':6',2'':6'',2'''-quaterpyridine)-zinc diperchlorate
;
_space_group_IT_number 15
_symmetry_cell_setting monoclinic
_symmetry_space_group_name_Hall '-C 2yc'
_symmetry_space_group_name_H-M 'C 1 2/c 1'
_atom_sites_solution_hydrogens geom
_atom_sites_solution_primary direct
_atom_sites_solution_secondary difmap
_audit_creation_method SHELXL-97
_cell_angle_alpha 90.00
_cell_angle_beta 99.267(19)
_cell_angle_gamma 90.00
_cell_formula_units_Z 4
_cell_length_a 14.581(5)
_cell_length_b 11.191(3)
_cell_length_c 15.101(3)
_cell_measurement_reflns_used 14
_cell_measurement_temperature 293(2)
_cell_measurement_theta_max 24.755
_cell_measurement_theta_min 13.721
_cell_volume 2432.0(12)
_computing_cell_refinement 'Bruker XSCANS'
_computing_data_collection 'Bruker XSCANS'
_computing_data_reduction 'Bruker SHELXTL'
_computing_molecular_graphics 'Bruker SHELXTL'
_computing_publication_material 'WINGX-1.64 (Farrugia, 2001)'
_computing_structure_refinement 'SHELXL-97 (Sheldrick, 1997)'
_computing_structure_solution 'SHELXS-97 (Sheldrick, 1997)'
_diffrn_ambient_temperature 293(2)
_diffrn_measured_fraction_theta_full 1.000
_diffrn_measured_fraction_theta_max 1.000
_diffrn_measurement_device_type 'Bruker P4'
_diffrn_measurement_method '2\q/\w scans'
_diffrn_radiation_monochromator graphite
_diffrn_radiation_source 'sealed tube'
_diffrn_radiation_type MoK\a
_diffrn_radiation_wavelength 0.71073
_diffrn_reflns_av_R_equivalents 0.0147
_diffrn_reflns_av_sigmaI/netI 0.0221
_diffrn_reflns_limit_h_max 1
_diffrn_reflns_limit_h_min -17
_diffrn_reflns_limit_k_max 1
_diffrn_reflns_limit_k_min -13
_diffrn_reflns_limit_l_max 17
_diffrn_reflns_limit_l_min -17
_diffrn_reflns_number 2686
_diffrn_reflns_theta_full 24.98
_diffrn_reflns_theta_max 24.98
_diffrn_reflns_theta_min 2.31
_diffrn_standards_interval_count 97
_diffrn_standards_number 3
_exptl_absorpt_coefficient_mu 1.292
_exptl_absorpt_correction_T_max 0.7046
_exptl_absorpt_correction_T_min 0.6512
_exptl_absorpt_correction_type integration
_exptl_crystal_colour Yellow
_exptl_crystal_density_diffrn 1.657
_exptl_crystal_density_method 'not measured'
_exptl_crystal_description 'Elongated (001) Prism'
_exptl_crystal_F_000 1224
_exptl_crystal_size_max 0.50
_exptl_crystal_size_mid 0.29
_exptl_crystal_size_min 0.20
_refine_diff_density_max 0.492
_refine_diff_density_min -0.395
_refine_diff_density_rms 0.071
_refine_ls_extinction_coef 0.0016(4)
_refine_ls_extinction_expression Fc^*^=kFc[1+0.001xFc^2^\l^3^/sin(2\q)]^-1/4^
_refine_ls_extinction_method SHELXL
_refine_ls_goodness_of_fit_ref 1.082
_refine_ls_hydrogen_treatment mixed
_refine_ls_matrix_type full
_refine_ls_number_parameters 203
_refine_ls_number_reflns 2136
_refine_ls_number_restraints 0
_refine_ls_restrained_S_all 1.082
_refine_ls_R_factor_all 0.0531
_refine_ls_R_factor_gt 0.0428
_refine_ls_shift/su_max 0.058
_refine_ls_shift/su_mean 0.007
_refine_ls_structure_factor_coef Fsqd
_refine_ls_weighting_details 'calc w=1/[\s^2^(Fo^2^)+(0.0769P)^2^+2.1044P] where P=(Fo^2^+2Fc^2^)/3'
_refine_ls_weighting_scheme calc
_refine_ls_wR_factor_gt 0.1169
_refine_ls_wR_factor_ref 0.1248
_reflns_number_gt 1795
_reflns_number_total 2136
_reflns_threshold_expression >2sigma(I)
_cod_data_source_file ic049595fsi20040326_074308_1.cif
_cod_data_source_block zinquat
_cod_depositor_comments
;
The following automatic conversions were performed:
'_symmetry_cell_setting' value 'Monoclinic' changed to 'monoclinic'
according to '/home/saulius/struct/CIF-dictionaries/cif_core.dic'
dictionary named 'cif_core.dic' version 2.4.1 from 2010-06-29.

Automatic conversion script
Id: cif_fix_enum 1527 2010-12-29 10:47:43Z saulius 
;
_cod_original_cell_volume 2432.0(10)
_cod_database_code 4311831

loop_
_symmetry_equiv_pos_as_xyz
'x, y, z'
'-x, y, -z+1/2'
'x+1/2, y+1/2, z'
'-x+1/2, y+1/2, -z+1/2'
'-x, -y, -z'
'x, -y, z-1/2'
'-x+1/2, -y+1/2, -z'
'x+1/2, -y+1/2, z-1/2'

loop_
_atom_site_label
_atom_site_type_symbol
_atom_site_fract_x
_atom_site_fract_y
_atom_site_fract_z
_atom_site_U_iso_or_equiv
_atom_site_adp_type
_atom_site_occupancy
_atom_site_symmetry_multiplicity
_atom_site_calc_flag
_atom_site_refinement_flags
_atom_site_disorder_assembly
_atom_site_disorder_group
Zn Zn 0.0000 0.07696(5) 0.2500 0.0416(2) Uani 1 2 d S . .
O1 O 0.12810(17) 0.1141(2) 0.20232(16) 0.0536(6) Uani 1 1 d . . .
N1 N 0.0654(2) 0.1505(3) 0.37863(18) 0.0452(7) Uani 1 1 d . . .
N2 N 0.0419(2) -0.0741(2) 0.33116(18) 0.0455(7) Uani 1 1 d . . .
C1 C 0.0735(3) 0.2673(3) 0.3995(3) 0.0547(9) Uani 1 1 d . . .
H1 H 0.0518 0.3235 0.3558 0.066 Uiso 1 1 calc R . .
C2 C 0.1133(3) 0.3067(4) 0.4844(3) 0.0652(11) Uani 1 1 d . . .
H2 H 0.1176 0.3879 0.4973 0.078 Uiso 1 1 calc R . .
C3 C 0.1460(3) 0.2239(5) 0.5488(3) 0.0683(11) Uani 1 1 d . . .
H3 H 0.1729 0.2486 0.6059 0.082 Uiso 1 1 calc R . .
C4 C 0.1389(3) 0.1041(4) 0.5285(2) 0.0578(10) Uani 1 1 d . . .
H4 H 0.1609 0.0470 0.5714 0.069 Uiso 1 1 calc R . .
C5 C 0.0978(2) 0.0697(3) 0.4419(2) 0.0460(8) Uani 1 1 d . . .
C6 C 0.0874(3) -0.0577(3) 0.4142(2) 0.0474(8) Uani 1 1 d . . .
C7 C 0.1196(3) -0.1559(4) 0.4673(3) 0.0649(11) Uani 1 1 d . . .
H7 H 0.1507 -0.1453 0.5256 0.078 Uiso 1 1 calc R . .
C8 C 0.1046(3) -0.2677(4) 0.4318(3) 0.0726(12) Uani 1 1 d . . .
H8 H 0.1262 -0.3340 0.4662 0.087 Uiso 1 1 calc R . .
C9 C 0.0577(3) -0.2840(4) 0.3453(3) 0.0657(11) Uani 1 1 d . . .
H9 H 0.0479 -0.3600 0.3209 0.079 Uiso 1 1 calc R . .
C10 C 0.0259(3) -0.1836(3) 0.2967(2) 0.0507(8) Uani 1 1 d . . .
ClA Cl 0.1755(2) 0.4369(3) 0.19437(19) 0.0495(12) Uani 0.605(18) 1 d PG A 1
O1A O 0.1672(7) 0.3414(6) 0.1327(5) 0.114(4) Uani 0.605(18) 1 d PG A 1
O2A O 0.0866(4) 0.4692(8) 0.2117(9) 0.162(7) Uani 0.605(18) 1 d PG A 1
O3A O 0.2315(7) 0.4014(9) 0.2750(5) 0.175(9) Uani 0.605(18) 1 d PG A 1
O4A O 0.2167(6) 0.5355(6) 0.1580(5) 0.201(9) Uani 0.605(18) 1 d PG A 1
ClB Cl 0.1758(7) 0.4465(9) 0.1976(7) 0.100(4) Uani 0.395(18) 1 d PG A 2
O1B O 0.1649(14) 0.4779(15) 0.2855(8) 0.168(9) Uani 0.395(18) 1 d PG A 2
O2B O 0.2193(17) 0.3301(7) 0.2014(19) 0.213(16) Uani 0.395(18) 1 d PG A 2
O3B O 0.0894(10) 0.438(2) 0.1426(13) 0.31(2) Uani 0.395(18) 1 d PG A 2
O4B O 0.2334(7) 0.5277(7) 0.1634(5) 0.052(3) Uani 0.395(18) 1 d PG A 2

loop_
_atom_site_aniso_label
_atom_site_aniso_U_11
_atom_site_aniso_U_22
_atom_site_aniso_U_33
_atom_site_aniso_U_23
_atom_site_aniso_U_13
_atom_site_aniso_U_12
Zn 0.0491(4) 0.0392(3) 0.0347(3) 0.000 0.0012(2) 0.000
O1 0.0502(14) 0.0623(15) 0.0484(14) 0.0019(12) 0.0085(11) -0.0003(12)
N1 0.0467(15) 0.0477(16) 0.0399(14) -0.0018(12) 0.0033(12) -0.0022(13)
N2 0.0531(17) 0.0437(15) 0.0398(15) 0.0033(12) 0.0081(12) 0.0004(13)
C1 0.055(2) 0.056(2) 0.053(2) -0.0040(17) 0.0058(16) -0.0023(18)
C2 0.068(3) 0.064(3) 0.062(2) -0.018(2) 0.004(2) -0.012(2)
C3 0.068(3) 0.090(3) 0.045(2) -0.017(2) 0.0012(18) -0.014(2)
C4 0.056(2) 0.075(3) 0.0400(18) -0.0009(17) 0.0012(16) -0.0027(19)
C5 0.0416(17) 0.060(2) 0.0367(16) 0.0019(15) 0.0061(13) -0.0004(16)
C6 0.0479(19) 0.055(2) 0.0403(17) 0.0086(15) 0.0093(14) 0.0032(16)
C7 0.072(3) 0.069(3) 0.051(2) 0.0172(19) 0.0029(19) 0.008(2)
C8 0.090(3) 0.058(3) 0.068(3) 0.025(2) 0.008(2) 0.015(2)
C9 0.088(3) 0.045(2) 0.066(2) 0.0078(18) 0.018(2) 0.004(2)
C10 0.059(2) 0.0428(18) 0.052(2) 0.0028(15) 0.0154(17) 0.0014(16)
ClA 0.054(2) 0.049(2) 0.0487(16) -0.0079(12) 0.0173(13) -0.0216(16)
O1A 0.166(9) 0.074(5) 0.103(6) -0.027(4) 0.026(6) -0.021(5)
O2A 0.078(6) 0.163(9) 0.255(18) -0.073(9) 0.057(9) -0.004(6)
O3A 0.191(13) 0.196(16) 0.109(8) 0.071(9) -0.058(8) -0.058(12)
O4A 0.120(9) 0.158(11) 0.308(19) 0.154(12) -0.020(10) -0.036(8)
ClB 0.095(6) 0.059(4) 0.141(8) -0.002(4) 0.002(5) 0.003(4)
O1B 0.19(2) 0.202(19) 0.138(14) -0.030(13) 0.090(15) 0.010(16)
O2B 0.27(3) 0.095(12) 0.32(4) 0.073(17) 0.19(3) 0.061(15)
O3B 0.099(13) 0.47(5) 0.35(3) -0.24(3) 0.046(16) -0.14(2)
O4B 0.056(5) 0.053(5) 0.045(4) 0.007(4) 0.005(3) -0.019(4)

loop_
_atom_type_symbol
_atom_type_description
_atom_type_scat_dispersion_real
_atom_type_scat_dispersion_imag
_atom_type_scat_source
C C 0.0033 0.0016 'International Tables Vol C Tables 4.2.6.8 and 6.1.1.4'
H H 0.0000 0.0000 'International Tables Vol C Tables 4.2.6.8 and 6.1.1.4'
N N 0.0061 0.0033 'International Tables Vol C Tables 4.2.6.8 and 6.1.1.4'
O O 0.0106 0.0060 'International Tables Vol C Tables 4.2.6.8 and 6.1.1.4'
Cl Cl 0.1484 0.1585 'International Tables Vol C Tables 4.2.6.8 and 6.1.1.4'
Zn Zn 0.2839 1.4301 'International Tables Vol C Tables 4.2.6.8 and 6.1.1.4'

loop_
_exptl_crystal_face_index_h
_exptl_crystal_face_index_k
_exptl_crystal_face_index_l
_exptl_crystal_face_perp_dist
1.00 0.00 0.00 0.1800
-1.00 0.00 0.00 0.1800
1.00 -1.00 0.00 0.1500
-1.00 1.00 0.00 0.1500
1.00 1.00 0.00 0.1750
-1.00 -1.00 0.00 0.1750
0.00 0.00 1.00 0.4000
0.00 0.00 -1.00 0.4000

loop_
_geom_angle_atom_site_label_1
_geom_angle_atom_site_label_2
_geom_angle_atom_site_label_3
_geom_angle
_geom_angle_site_symmetry_1
_geom_angle_site_symmetry_3
_geom_angle_publ_flag
N2 Zn N2 74.19(16) 2 . ?
N2 Zn O1 98.36(11) 2 . ?
N2 Zn O1 99.38(11) . . ?
N2 Zn O1 99.38(11) 2 2 ?
N2 Zn O1 98.36(11) . 2 ?
O1 Zn O1 157.70(15) . 2 ?
N2 Zn N1 149.26(11) 2 . ?
N2 Zn N1 75.07(11) . . ?
O1 Zn N1 86.93(10) . . ?
O1 Zn N1 84.70(10) 2 . ?
N2 Zn N1 75.07(11) 2 2 ?
N2 Zn N1 149.26(11) . 2 ?
O1 Zn N1 84.70(10) . 2 ?
O1 Zn N1 86.93(10) 2 2 ?
N1 Zn N1 135.68(16) . 2 ?
C1 N1 C5 118.6(3) . . ?
C1 N1 Zn 125.8(2) . . ?
C5 N1 Zn 115.6(2) . . ?
C6 N2 C10 121.4(3) . . ?
C6 N2 Zn 119.2(2) . . ?
C10 N2 Zn 119.3(2) . . ?
N1 C1 C2 122.2(4) . . ?
N1 C1 H1 118.9 . . ?
C2 C1 H1 118.9 . . ?
C3 C2 C1 119.0(4) . . ?
C3 C2 H2 120.5 . . ?
C1 C2 H2 120.5 . . ?
C2 C3 C4 119.7(4) . . ?
C2 C3 H3 120.2 . . ?
C4 C3 H3 120.2 . . ?
C3 C4 C5 118.8(4) . . ?
C3 C4 H4 120.6 . . ?
C5 C4 H4 120.6 . . ?
N1 C5 C4 121.8(4) . . ?
N1 C5 C6 115.9(3) . . ?
C4 C5 C6 122.3(3) . . ?
N2 C6 C7 120.1(4) . . ?
N2 C6 C5 114.2(3) . . ?
C7 C6 C5 125.7(3) . . ?
C8 C7 C6 118.6(4) . . ?
C8 C7 H7 120.7 . . ?
C6 C7 H7 120.7 . . ?
C7 C8 C9 120.9(4) . . ?
C7 C8 H8 119.5 . . ?
C9 C8 H8 119.5 . . ?
C10 C9 C8 117.9(4) . . ?
C10 C9 H9 121.1 . . ?
C8 C9 H9 121.1 . . ?
N2 C10 C9 121.1(3) . . ?
N2 C10 C10 113.51(19) . 2 ?
C9 C10 C10 125.4(2) . 2 ?
O3A ClA O1A 109.5 . . ?
O3A ClA O2A 109.5 . . ?
O1A ClA O2A 109.5 . . ?
O3A ClA O4A 109.5 . . ?
O1A ClA O4A 109.5 . . ?
O2A ClA O4A 109.5 . . ?
O4B ClB O3B 111.3(9) . . ?
O4B ClB O1B 110.7(8) . . ?
O3B ClB O1B 110.5(9) . . ?
O4B ClB O2B 108.4(9) . . ?
O3B ClB O2B 108.2(8) . . ?
O1B ClB O2B 107.6(9) . . ?

loop_
_geom_bond_atom_site_label_1
_geom_bond_atom_site_label_2
_geom_bond_distance
_geom_bond_site_symmetry_2
_geom_bond_publ_flag
Zn N2 2.119(3) 2 ?
Zn N2 2.119(3) . ?
Zn O1 2.148(3) . ?
Zn O1 2.148(3) 2 ?
Zn N1 2.183(3) . ?
Zn N1 2.183(3) 2 ?
N1 C1 1.345(5) . ?
N1 C5 1.345(4) . ?
N2 C6 1.334(4) . ?
N2 C10 1.337(4) . ?
C1 C2 1.390(5) . ?
C1 H1 0.9300 . ?
C2 C3 1.372(6) . ?
C2 H2 0.9300 . ?
C3 C4 1.375(6) . ?
C3 H3 0.9300 . ?
C4 C5 1.402(5) . ?
C4 H4 0.9300 . ?
C5 C6 1.486(5) . ?
C6 C7 1.397(5) . ?
C7 C8 1.365(7) . ?
C7 H7 0.9300 . ?
C8 C9 1.385(6) . ?
C8 H8 0.9300 . ?
C9 C10 1.381(5) . ?
C9 H9 0.9300 . ?
C10 C10 1.488(7) 2 ?
ClA O3A 1.4097 . ?
ClA O1A 1.4098 . ?
ClA O2A 1.4098 . ?
ClA O4A 1.4098 . ?
ClB O4B 1.392(9) . ?
ClB O3B 1.396(15) . ?
ClB O1B 1.406(13) . ?
ClB O2B 1.447(14) . ?
